data_7249958
loop_
_publ_author_name
'Havl\%ujov\'a, Tereza'
'Hri\<nov\'a, Erika'
'Zme\<skalov\'a, Eli\<ska'
'Ku\<cer\'akov\'a, Monika'
'Ridvan, Lud\<ek'
'\<So\'o\<s, Miroslav'

_publ_section_title
;
 Pharmaceutical salts of venetoclax with dicarboxylic and sulfonic acids:
 solid-state characterization and dissolution performance
;
_journal_issue 12
_journal_name_full CrystEngComm
_journal_page_first 1816
_journal_page_last 1829
_journal_paper_doi 10.1039/D4CE01121J
_journal_volume 27
_journal_year 2025
_chemical_absolute_configuration ad
_chemical_formula_moiety 'C66 H66 Cl1 N7.50 O13 S3'
_chemical_formula_sum 'C66 H66 Cl N7.5 O13 S3'
_chemical_formula_weight 1303.94
_chemical_name_systematic Venetoclax
_space_group_IT_number 1
_space_group_name_Hall 'P 1'
_space_group_name_H-M_alt 'P 1'
_symmetry_cell_setting triclinic
_symmetry_space_group_name_H-M 'P 1'
_atom_sites_solution_hydrogens difmap
_atom_sites_solution_primary other
_audit_update_record
;
2024-10-25 deposited with the CCDC.	2025-02-12 downloaded from the CCDC.
;
_cell_angle_alpha 84.7041(9)
_cell_angle_beta 83.8240(9)
_cell_angle_gamma 76.7040(10)
_cell_formula_units_Z 1
_cell_length_a 10.80160(10)
_cell_length_b 10.82230(10)
_cell_length_c 14.07950(10)
_cell_measurement_reflns_used 45301
_cell_measurement_temperature 95
_cell_measurement_theta_max 73.11
_cell_measurement_theta_min 4.17
_cell_volume 1588.57(2)
_computing_cell_refinement
; 
 CrysAlisPro (Rigaku Oxford Diffraction, 2017) 
;
_computing_data_collection 'SuperNova, (Oxford Diffraction, 2010)'
_computing_data_reduction
; 
 CrysAlisPro (Rigaku Oxford Diffraction, 2017) 
;
_computing_molecular_graphics 'CAMERON (Watkin et al., 1996)'
_computing_publication_material 'CRYSTALS (Betteridge et al., 2003)'
_computing_structure_refinement 'CRYSTALS (Betteridge et al., 2003)'
_computing_structure_solution 'Superflip (Palatinus & Chapuis, 2007)'
_diffrn_ambient_temperature 95
_diffrn_measured_fraction_theta_full 0.995
_diffrn_measured_fraction_theta_max 0.988
_diffrn_measurement_device Area
_diffrn_measurement_device_type 'Oxford Diffraction SuperNova'
_diffrn_measurement_method \w
_diffrn_radiation_monochromator 'focussing mirrors'
_diffrn_radiation_type 'Cu K\a'
_diffrn_radiation_wavelength 1.54184
_diffrn_reflns_av_R_equivalents 0.036
_diffrn_reflns_av_unetI/netI 0.041
_diffrn_reflns_limit_h_max 13
_diffrn_reflns_limit_h_min -12
_diffrn_reflns_limit_k_max 13
_diffrn_reflns_limit_k_min -13
_diffrn_reflns_limit_l_max 17
_diffrn_reflns_limit_l_min -17
_diffrn_reflns_number 54398
_diffrn_reflns_theta_full 69.634
_diffrn_reflns_theta_max 73.299
_diffrn_reflns_theta_min 3.165
_diffrn_standards_number 0
_exptl_absorpt_coefficient_mu 2.038
_exptl_absorpt_correction_T_max 0.83
_exptl_absorpt_correction_T_min 0.40
_exptl_absorpt_correction_type multi-scan
_exptl_absorpt_process_details
; 
 CrysAlisPro (Rigaku Oxford Diffraction, 2017) 
;
_exptl_crystal_colour yellow
_exptl_crystal_density_diffrn 1.363
_exptl_crystal_density_meas ?
_exptl_crystal_density_method 'not measured'
_exptl_crystal_description irregular
_exptl_crystal_F_000 683.500
_exptl_crystal_recrystallization_method 'Re-crystallisation from solvent: Acetonitrile'
_exptl_crystal_size_max 0.212
_exptl_crystal_size_mid 0.113
_exptl_crystal_size_min 0.094
_refine_diff_density_max 0.70
_refine_diff_density_min -0.33
_refine_ls_abs_structure_details
; 
 Parsons, Flack & Wagner (2013), 
 0 Friedel Pairs 
;
_refine_ls_abs_structure_Flack 0.
_refine_ls_extinction_method None
_refine_ls_goodness_of_fit_ref 1.0468
_refine_ls_hydrogen_treatment mixed
_refine_ls_matrix_type full
_refine_ls_number_parameters 830
_refine_ls_number_reflns 11525
_refine_ls_number_restraints 1122
_refine_ls_R_factor_all 0.0555
_refine_ls_R_factor_gt 0.0552
_refine_ls_shift/su_max 0.0003361
_refine_ls_shift/su_mean 0.0000262
_refine_ls_structure_factor_coef Fsqd
_refine_ls_weighting_details
;
 Method= Modified Sheldrick 
 w=1/[\s^2^(F^2^) + ( 0.13P)^2^ + 0.41P] 
 ,where P=(max(Fo^2^,0) + 2Fc^2^)/3 
;
_refine_ls_weighting_scheme calc
_refine_ls_wR_factor_all 0.1501
_refine_ls_wR_factor_gt 0.1495
_refine_ls_wR_factor_ref 0.1501
_reflns_limit_h_max 13
_reflns_limit_h_min -12
_reflns_limit_k_max 13
_reflns_limit_k_min -13
_reflns_limit_l_max 17
_reflns_limit_l_min -17
_reflns_number_gt 11444
_reflns_number_total 11525
_reflns_threshold_expression I>2.0\s(I)
_oxford_diffrn_Wilson_B_factor 1.65
_oxford_diffrn_Wilson_scale 0.03
_oxford_refine_ls_r_factor_ref 0.0555
_oxford_refine_ls_scale 5.93(12)
_oxford_reflns_number_all 11525
_cod_data_source_file d4ce01121j2.cif
_cod_data_source_block I_CCDC3
_cod_depositor_comments
;
The following automatic conversions were performed:

data item '_exptl_crystal_density_meas' value 'not measured' was
changed to '?' -- the value is perceived as not measured.

Automatic conversion script
Id: cif_fix_values 8170 2020-07-09 18:12:32Z antanas 

 Adding full bibliography for 7249955--7249959.cif.
;
_cod_original_sg_symbol_H-M 'P 1 '
_cod_original_formula_sum 'C66 H66 Cl1 N7.50 O13 S3'
_cod_database_code 7249958
_oxford_refine_reflns_threshold_expression I>-3.0\s(I)
_oxford_refine_ls_r_factor_all 0.0555
_oxford_refine_ls_wr_factor_all 0.1501
_oxford_hooft_y 0.
_oxford_bijvoet_difference 0.
_oxford_refined_flack_x 0.008(9)

loop_
_symmetry_equiv_pos_as_xyz
x,y,z

loop_
_atom_site_label
_atom_site_type_symbol
_atom_site_fract_x
_atom_site_fract_y
_atom_site_fract_z
_atom_site_U_iso_or_equiv
_atom_site_occupancy
_atom_site_adp_type
_atom_site_refinement_flags_posn
_atom_site_refinement_flags_adp
_atom_site_refinement_flags_occupancy
_atom_site_disorder_assembly
_atom_site_disorder_group
_atom_site_attached_hydrogens
Cl1 Cl 0.50000(8) 0.50000(9) 0.50000(6) 0.0356 1.0000 Uani . . . . . .
C2 C 0.5928(3) 0.5554(3) 0.4027(2) 0.0250 1.0000 Uani . . . . . .
C3 C 0.6340(3) 0.4819(3) 0.3256(2) 0.0275 1.0000 Uani . . . . . .
C4 C 0.7065(3) 0.5274(3) 0.2488(2) 0.0235 1.0000 Uani . . . . . .
C5 C 0.7347(3) 0.6476(3) 0.24782(18) 0.0178 1.0000 Uani . . . . . .
C6 C 0.6915(3) 0.7198(3) 0.32639(19) 0.0191 1.0000 Uani . . . . . .
C7 C 0.6203(3) 0.6737(3) 0.4052(2) 0.0228 1.0000 Uani . . . . . .
H71 H 0.5940 0.7179 0.4593 0.0241 1.0000 Uiso R . . . . .
H61 H 0.7076 0.8001 0.3251 0.0211 1.0000 Uiso R . . . . .
C8 C 0.8163(3) 0.6941(2) 0.16616(17) 0.0173 1.0000 Uani . . . . . .
C9 C 0.7713(3) 0.7898(3) 0.10323(18) 0.0192 1.0000 Uani . . . . . .
C10 C 0.8586(3) 0.8391(3) 0.02376(19) 0.0220 1.0000 Uani . . . . . .
C11 C 0.9989(3) 0.7956(3) 0.0403(2) 0.0232 1.0000 Uani . . . . . .
C12 C 1.0357(3) 0.6528(3) 0.06919(19) 0.0227 1.0000 Uani . . . . . .
C13 C 0.9553(3) 0.6278(3) 0.16335(19) 0.0222 1.0000 Uani . . . . . .
H131 H 0.9905 0.6561 0.2174 0.0222 1.0000 Uiso R . . . . .
H132 H 0.9587 0.5365 0.1734 0.0236 1.0000 Uiso R . . . . .
C14 C 1.1772(3) 0.6138(3) 0.0853(2) 0.0309 1.0000 Uani . . . . . .
H141 H 1.2015 0.5312 0.1203 0.0443 1.0000 Uiso R . . . . .
H142 H 1.1948 0.6732 0.1271 0.0437 1.0000 Uiso R . . . . .
H143 H 1.2325 0.6177 0.0285 0.0434 1.0000 Uiso R . . . . .
C15 C 1.0106(3) 0.5750(3) -0.0090(2) 0.0289 1.0000 Uani . . . . . .
H151 H 1.0330 0.4865 0.0117 0.0400 1.0000 Uiso R . . . . .
H152 H 1.0610 0.5928 -0.0684 0.0396 1.0000 Uiso R . . . . .
H153 H 0.9218 0.6021 -0.0187 0.0401 1.0000 Uiso R . . . . .
H111 H 1.0155 0.8416 0.0925 0.0246 1.0000 Uiso R . . . . .
H112 H 1.0511 0.8173 -0.0173 0.0253 1.0000 Uiso R . . . . .
H101 H 0.8356 0.9329 0.0235 0.0230 1.0000 Uiso R . . . . .
H102 H 0.8446 0.8151 -0.0391 0.0234 1.0000 Uiso R . . . . .
C16 C 0.6335(3) 0.8592(3) 0.10795(18) 0.0185 1.0000 Uani D . . . . .
N17 N 0.5665(2) 0.8352(2) 0.02425(15) 0.0177 1.0000 Uani D . . . . .
C18 C 0.5551(3) 0.6995(3) 0.0263(2) 0.0206 1.0000 Uani D . . . . .
C19 C 0.4950(3) 0.6782(3) -0.0622(2) 0.0217 1.0000 Uani . . . . . .
N20 N 0.3744(2) 0.7697(2) -0.07668(16) 0.0173 1.0000 Uani . . . . . .
C21 C 0.3701(3) 0.9031(2) -0.06239(19) 0.0185 1.0000 Uani . . . . . .
C22 C 0.4359(3) 0.9175(3) 0.02520(19) 0.0205 1.0000 Uani D . . . . .
H221 H 0.4392 1.0053 0.0254 0.0213 1.0000 Uiso R . . . . .
H222 H 0.3841 0.8939 0.0832 0.0207 1.0000 Uiso R . . . . .
H211 H 0.4093 0.9424 -0.1206 0.0215 1.0000 Uiso R . . . . .
H212 H 0.2785 0.9449 -0.0513 0.0206 1.0000 Uiso R . . . . .
C23 C 0.3085(3) 0.7479(2) -0.15141(18) 0.0169 1.0000 Uani . . . . . .
C24 C 0.2161(3) 0.8463(2) -0.19191(18) 0.0171 1.0000 Uani . . . . . .
C25 C 0.1493(3) 0.8242(2) -0.26464(18) 0.0160 1.0000 Uani . . . . . .
O26 O 0.06346(19) 0.92224(17) -0.30881(13) 0.0175 1.0000 Uani . . . . . .
C27 C 0.0238(3) 1.0368(2) -0.26558(18) 0.0163 1.0000 Uani . . . . . .
C28 C 0.0750(3) 1.1390(2) -0.30316(18) 0.0169 1.0000 Uani . . . . . .
C29 C 0.0246(3) 1.2565(3) -0.26451(17) 0.0167 1.0000 Uani . . . . . .
C30 C -0.0775(3) 1.2637(2) -0.19182(18) 0.0164 1.0000 Uani D . . . . .
N31 N -0.1168(2) 1.3840(2) -0.16500(16) 0.0199 1.0000 Uani D . . . . .
C32 C -0.0405(3) 1.4562(3) -0.21981(19) 0.0217 1.0000 Uani D . . . . .
C33 C 0.0464(3) 1.3827(2) -0.28004(19) 0.0197 1.0000 Uani . . . . . .
H331 H 0.1089 1.4093 -0.3242 0.0208 1.0000 Uiso R . . . . .
H321 H -0.0482 1.5425 -0.2157 0.0223 1.0000 Uiso R . . . . .
H311 H -0.174(3) 1.4088(18) -0.1195(19) 0.0222 1.0000 Uiso D . . . . .
N34 N -0.1213(2) 1.1612(2) -0.15486(16) 0.0168 1.0000 Uani D . . . . .
C35 C -0.0711(3) 1.0474(2) -0.19106(18) 0.0175 1.0000 Uani D . . . . .
H351 H -0.0982 0.9762 -0.1649 0.0192 1.0000 Uiso R . . . . .
H341 H -0.181(3) 1.1667(17) -0.1086(19) 0.0192 1.0000 Uiso D . . . . .
H281 H 0.1394 1.1282 -0.3522 0.0189 1.0000 Uiso R . . . . .
C36 C 0.1714(3) 0.7043(2) -0.30221(18) 0.0171 1.0000 Uani . . . . . .
C37 C 0.1104(3) 0.6715(2) -0.38414(17) 0.0168 1.0000 Uani D . . . . .
O38 O 0.1643(2) 0.58244(18) -0.43186(13) 0.0194 1.0000 Uani . . . . . .
N39 N -0.0093(2) 0.7395(2) -0.40150(16) 0.0187 1.0000 Uani D . . . . .
S40 S -0.08427(7) 0.71402(6) -0.49265(5) 0.0168 1.0000 Uani D . . . . .
O41 O -0.2041(2) 0.80258(18) -0.48225(14) 0.0215 1.0000 Uani . . . . . .
O42 O -0.0023(2) 0.71854(18) -0.57903(14) 0.0218 1.0000 Uani . . . . . .
C43 C -0.1110(3) 0.5596(2) -0.47252(19) 0.0179 1.0000 Uani . . . . . .
C44 C -0.0482(3) 0.4654(3) -0.53394(18) 0.0192 1.0000 Uani . . . . . .
C45 C -0.0758(3) 0.3467(3) -0.52280(19) 0.0194 1.0000 Uani . . . . . .
C46 C -0.1664(3) 0.3145(3) -0.44922(18) 0.0182 1.0000 Uani D . . . . .
N47 N -0.1879(3) 0.1962(2) -0.43894(16) 0.0211 1.0000 Uani D . . . . .
C48 C -0.1333(3) 0.0978(3) -0.5051(2) 0.0222 1.0000 Uani D . . . . .
C49 C -0.1965(3) 0.1201(2) -0.59916(18) 0.0190 1.0000 Uani . . . . . .
C50 C -0.1222(3) 0.0289(3) -0.6724(2) 0.0224 1.0000 Uani . . . . . .
C51 C -0.1906(3) 0.0477(3) -0.7629(2) 0.0249 1.0000 Uani . . . . . .
O52 O -0.3174(2) 0.0248(2) -0.74231(15) 0.0265 1.0000 Uani . . . . . .
C53 C -0.3927(3) 0.1123(3) -0.6777(2) 0.0245 1.0000 Uani . . . . . .
C54 C -0.3344(3) 0.1041(3) -0.58293(19) 0.0213 1.0000 Uani . . . . . .
H541 H -0.3348 0.0237 -0.5466 0.0240 1.0000 Uiso R . . . . .
H542 H -0.3825 0.1742 -0.5458 0.0233 1.0000 Uiso R . . . . .
H531 H -0.3974 0.2011 -0.7062 0.0272 1.0000 Uiso R . . . . .
H532 H -0.4762 0.0932 -0.6676 0.0275 1.0000 Uiso R . . . . .
H511 H -0.1406 -0.0124 -0.8077 0.0279 1.0000 Uiso R . . . . .
H512 H -0.1966 0.1357 -0.7901 0.0279 1.0000 Uiso R . . . . .
H501 H -0.0341 0.0405 -0.6883 0.0253 1.0000 Uiso R . . . . .
H502 H -0.1166 -0.0564 -0.6458 0.0257 1.0000 Uiso R . . . . .
H491 H -0.1983 0.2078 -0.6245 0.0201 1.0000 Uiso R . . . . .
H482 H -0.0444 0.0973 -0.5185 0.0246 1.0000 Uiso R . . . . .
H481 H -0.1404 0.0158 -0.4759 0.0247 1.0000 Uiso R . . . . .
H471 H -0.234(3) 0.1775(19) -0.3897(17) 0.0229 1.0000 Uiso D . . . . .
C55 C -0.2287(3) 0.4141(3) -0.38996(18) 0.0182 1.0000 Uani . . . . . .
C56 C -0.2022(3) 0.5354(2) -0.40182(18) 0.0175 1.0000 Uani . . . . . .
H561 H -0.2451 0.5975 -0.3617 0.0187 1.0000 Uiso R . . . . .
N57 N -0.3276(2) 0.3969(2) -0.31478(16) 0.0201 1.0000 Uani . . . . . .
O58 O -0.3889(2) 0.4890(2) -0.27335(16) 0.0288 1.0000 Uani . . . . . .
O59 O -0.3470(2) 0.2885(2) -0.29414(15) 0.0298 1.0000 Uani . . . . . .
H451 H -0.0340 0.2866 -0.5637 0.0206 1.0000 Uiso R . . . . .
H441 H 0.0113 0.4821 -0.5853 0.0208 1.0000 Uiso R . . . . .
H391 H -0.051(2) 0.795(3) -0.3638(17) 0.0209 1.0000 Uiso D . . . . .
C60 C 0.2649(3) 0.6088(2) -0.26214(19) 0.0196 1.0000 Uani . . . . . .
C61 C 0.3313(3) 0.6273(2) -0.18776(19) 0.0183 1.0000 Uani . . . . . .
H611 H 0.3906 0.5596 -0.1613 0.0209 1.0000 Uiso R . . . . .
H601 H 0.2879 0.5282 -0.2876 0.0227 1.0000 Uiso R . . . . .
H241 H 0.2003 0.9291 -0.1692 0.0177 1.0000 Uiso R . . . . .
H191 H 0.5537 0.6839 -0.1184 0.0240 1.0000 Uiso R . . . . .
H192 H 0.4779 0.5921 -0.0539 0.0240 1.0000 Uiso R . . . . .
H181 H 0.6382 0.6458 0.0285 0.0217 1.0000 Uiso R . . . . .
H182 H 0.5032 0.6821 0.0843 0.0212 1.0000 Uiso R . . . . .
H171 H 0.6122(19) 0.8527(19) -0.0303(13) 0.0245 1.0000 Uiso D . . . . .
H162 H 0.6262 0.9497 0.1104 0.0189 1.0000 Uiso R . . . . .
H161 H 0.5894 0.8275 0.1641 0.0192 1.0000 Uiso R . . . . .
H41 H 0.7335 0.4790 0.1967 0.0246 1.0000 Uiso R . . . . .
H31 H 0.6154 0.4026 0.3248 0.0314 1.0000 Uiso R . . . . .
S62 S 0.64410(7) 0.29943(6) 0.03109(5) 0.0186 1.0000 Uani . . . . . .
O63 O 0.6439(2) 0.3239(2) 0.12937(16) 0.0258 1.0000 Uani . . . . . .
O64 O 0.7293(2) 0.17739(18) 0.00576(14) 0.0216 1.0000 Uani . . . . . .
O65 O 0.6666(2) 0.40346(19) -0.03803(16) 0.0274 1.0000 Uani . . . . . .
C66 C 0.4891(3) 0.2796(2) 0.01608(19) 0.0200 1.0000 Uani . . . . . .
C67 C 0.4576(3) 0.2668(3) -0.0774(2) 0.0262 1.0000 Uani . . . . . .
C68 C 0.3401(3) 0.2448(3) -0.0888(2) 0.0274 1.0000 Uani . . . . . .
C69 C 0.2501(3) 0.2357(3) -0.0092(2) 0.0249 1.0000 Uani . . . . . .
C70 C 0.2812(3) 0.2517(3) 0.0839(2) 0.0252 1.0000 Uani . . . . . .
C71 C 0.4043(3) 0.2729(3) 0.0942(2) 0.0225 1.0000 Uani . . . . . .
H711 H 0.4276 0.2823 0.1538 0.0255 1.0000 Uiso R . . . . .
C72 C 0.1898(4) 0.2455(4) 0.1631(2) 0.0359 1.0000 Uani . . . . . .
C73 C 0.0720(4) 0.2237(4) 0.1501(3) 0.0425 1.0000 Uani . . . . . .
C74 C 0.0436(4) 0.2036(3) 0.0585(3) 0.0378 1.0000 Uani . . . . . .
C75 C 0.1295(3) 0.2096(3) -0.0187(3) 0.0317 1.0000 Uani . . . . . .
H751 H 0.1076 0.1966 -0.0808 0.0360 1.0000 Uiso R . . . . .
H741 H -0.0353 0.1826 0.0495 0.0447 1.0000 Uiso R . . . . .
H731 H 0.0113 0.2207 0.2023 0.0474 1.0000 Uiso R . . . . .
H721 H 0.2078 0.2564 0.2249 0.0415 1.0000 Uiso R . . . . .
H681 H 0.3198 0.2363 -0.1499 0.0301 1.0000 Uiso R . . . . .
H671 H 0.5149 0.2705 -0.1303 0.0292 1.0000 Uiso R . . . . .
S76 S 0.69641(7) 0.86860(7) -0.24152(5) 0.0211 1.0000 Uani . . . . . .
O77 O 0.6578(2) 0.9299(2) -0.15105(14) 0.0253 1.0000 Uani . . . . . .
O78 O 0.7258(2) 0.7311(2) -0.22885(16) 0.0313 1.0000 Uani . . . . . .
O79 O 0.7977(2) 0.9192(2) -0.29726(15) 0.0296 1.0000 Uani . . . . . .
C80 C 0.5622(3) 0.9156(3) -0.31005(19) 0.0206 1.0000 Uani . . . . . .
C81 C 0.5136(3) 0.8235(3) -0.3494(2) 0.0238 1.0000 Uani . . . . . .
C82 C 0.4218(3) 0.8612(3) -0.4129(2) 0.0296 1.0000 Uani . . . . . .
C83 C 0.3765(3) 0.9903(4) -0.4389(2) 0.0322 1.0000 Uani . . . . . .
C84 C 0.4196(3) 1.0843(3) -0.3945(2) 0.0303 1.0000 Uani . . . . . .
C85 C 0.5145(3) 1.0433(3) -0.3290(2) 0.0264 1.0000 Uani . . . . . .
H851 H 0.5430 1.1054 -0.2988 0.0308 1.0000 Uiso R . . . . .
C86 C 0.3732(4) 1.2150(4) -0.4205(3) 0.0424 1.0000 Uani . . . . . .
C87 C 0.2915(4) 1.2520(4) -0.4905(3) 0.0513 1.0000 Uani . . . . . .
C88 C 0.2527(4) 1.1598(5) -0.5370(3) 0.0524 1.0000 Uani . . . . . .
C89 C 0.2912(4) 1.0329(5) -0.5124(2) 0.0432 1.0000 Uani . . . . . .
H891 H 0.2635 0.9691 -0.5436 0.0489 1.0000 Uiso R . . . . .
H881 H 0.1965 1.1861 -0.5851 0.0603 1.0000 Uiso R . . . . .
H871 H 0.2634 1.3407 -0.5081 0.0609 1.0000 Uiso R . . . . .
H861 H 0.3998 1.2764 -0.3899 0.0496 1.0000 Uiso R . . . . .
H821 H 0.3885 0.7971 -0.4390 0.0328 1.0000 Uiso R . . . . .
H811 H 0.5447 0.7345 -0.3322 0.0273 1.0000 Uiso R . . . . .
N90 N 0.3391(9) 0.7965(8) 0.2608(6) 0.0582(18) 0.5000 Uiso . . . . . .
C91 C 0.3104(8) 0.7075(7) 0.2924(5) 0.0395(15) 0.5000 Uiso . . . . . .
C92 C 0.2753(7) 0.5912(6) 0.3313(4) 0.0294(12) 0.5000 Uiso . . . . . .

loop_
_atom_site_aniso_label
_atom_site_aniso_U_11
_atom_site_aniso_U_22
_atom_site_aniso_U_33
_atom_site_aniso_U_23
_atom_site_aniso_U_13
_atom_site_aniso_U_12
Cl1 0.0246(4) 0.0532(5) 0.0330(3) 0.0163(3) -0.0061(3) -0.0226(4)
C2 0.0172(15) 0.0328(15) 0.0266(13) 0.0102(11) -0.0084(11) -0.0109(12)
C3 0.0198(15) 0.0208(13) 0.0446(16) 0.0051(12) -0.0063(12) -0.0113(12)
C4 0.0187(15) 0.0211(13) 0.0325(14) -0.0057(10) -0.0010(11) -0.0074(11)
C5 0.0131(13) 0.0187(12) 0.0227(12) -0.0004(9) -0.0052(10) -0.0048(10)
C6 0.0176(14) 0.0203(12) 0.0221(12) -0.0013(10) -0.0048(10) -0.0085(11)
C7 0.0175(15) 0.0298(14) 0.0230(12) -0.0013(10) -0.0025(10) -0.0093(12)
C8 0.0167(14) 0.0184(11) 0.0197(11) -0.0065(9) -0.0034(10) -0.0068(10)
C9 0.0170(14) 0.0214(12) 0.0215(11) -0.0081(9) -0.0017(10) -0.0064(11)
C10 0.0217(15) 0.0232(12) 0.0222(12) 0.0002(10) -0.0025(10) -0.0081(11)
C11 0.0187(15) 0.0272(14) 0.0253(12) -0.0002(10) -0.0003(10) -0.0100(12)
C12 0.0177(15) 0.0262(13) 0.0239(12) -0.0022(10) -0.0010(10) -0.0044(11)
C13 0.0166(15) 0.0251(13) 0.0247(12) 0.0007(10) -0.0014(10) -0.0057(11)
C14 0.0185(16) 0.0372(16) 0.0344(14) -0.0013(12) 0.0032(12) -0.0038(13)
C15 0.0245(17) 0.0316(15) 0.0312(14) -0.0102(12) 0.0009(12) -0.0058(13)
C16 0.0167(14) 0.0207(12) 0.0193(11) -0.0029(9) -0.0050(10) -0.0046(10)
N17 0.0157(12) 0.0194(10) 0.0203(10) -0.0018(8) -0.0056(8) -0.0070(9)
C18 0.0176(14) 0.0172(12) 0.0289(13) -0.0008(9) -0.0079(10) -0.0056(10)
C19 0.0179(15) 0.0163(11) 0.0324(13) -0.0047(10) -0.0107(11) -0.0015(10)
N20 0.0136(11) 0.0152(10) 0.0241(10) -0.0027(8) -0.0047(8) -0.0033(8)
C21 0.0142(14) 0.0168(12) 0.0255(12) -0.0048(9) -0.0057(10) -0.0025(10)
C22 0.0196(15) 0.0191(12) 0.0236(12) -0.0043(9) -0.0055(10) -0.0033(10)
C23 0.0110(13) 0.0178(11) 0.0244(12) -0.0015(9) -0.0039(9) -0.0072(10)
C24 0.0143(13) 0.0180(11) 0.0209(11) -0.0026(9) -0.0013(9) -0.0069(10)
C25 0.0098(13) 0.0168(11) 0.0225(11) -0.0022(9) -0.0013(9) -0.0049(10)
O26 0.0178(10) 0.0140(8) 0.0221(8) -0.0031(6) -0.0063(7) -0.0036(7)
C27 0.0118(13) 0.0163(12) 0.0215(11) -0.0023(9) -0.0052(9) -0.0024(10)
C28 0.0119(13) 0.0180(11) 0.0212(11) -0.0004(9) -0.0037(9) -0.0035(10)
C29 0.0124(13) 0.0205(12) 0.0188(10) 0.0001(9) -0.0045(9) -0.0059(10)
C30 0.0137(13) 0.0160(11) 0.0204(11) -0.0007(9) -0.0050(9) -0.0037(10)
N31 0.0173(12) 0.0197(11) 0.0231(10) -0.0036(8) -0.0023(9) -0.0040(9)
C32 0.0253(16) 0.0166(11) 0.0265(12) 0.0014(9) -0.0092(11) -0.0092(11)
C33 0.0209(15) 0.0172(12) 0.0239(12) 0.0008(9) -0.0060(10) -0.0091(11)
N34 0.0118(11) 0.0180(10) 0.0214(10) -0.0014(8) -0.0022(8) -0.0043(9)
C35 0.0151(14) 0.0181(11) 0.0214(11) -0.0004(9) -0.0035(9) -0.0073(10)
C36 0.0147(13) 0.0188(12) 0.0204(11) -0.0026(9) -0.0004(9) -0.0088(10)
C37 0.0160(14) 0.0165(11) 0.0203(11) 0.0004(9) -0.0015(10) -0.0093(10)
O38 0.0177(10) 0.0170(8) 0.0244(8) -0.0029(7) -0.0011(7) -0.0056(8)
N39 0.0172(12) 0.0175(10) 0.0227(10) -0.0042(8) -0.0027(8) -0.0048(9)
S40 0.0176(3) 0.0145(3) 0.0206(3) -0.0004(2) -0.0053(2) -0.0070(2)
O41 0.0227(11) 0.0193(9) 0.0253(9) -0.0008(7) -0.0074(8) -0.0081(8)
O42 0.0256(11) 0.0197(9) 0.0229(9) -0.0008(7) -0.0023(8) -0.0107(8)
C43 0.0146(13) 0.0163(11) 0.0250(12) 0.0001(9) -0.0076(10) -0.0058(10)
C44 0.0155(14) 0.0219(12) 0.0217(11) -0.0025(9) -0.0025(10) -0.0066(11)
C45 0.0175(14) 0.0189(12) 0.0230(12) -0.0037(9) -0.0014(10) -0.0054(10)
C46 0.0160(14) 0.0186(12) 0.0223(12) -0.0016(9) -0.0077(10) -0.0057(10)
N47 0.0253(13) 0.0187(11) 0.0224(10) -0.0004(8) -0.0034(9) -0.0111(10)
C48 0.0254(16) 0.0162(12) 0.0265(12) -0.0029(10) -0.0050(11) -0.0062(11)
C49 0.0198(15) 0.0160(11) 0.0227(11) -0.0008(9) -0.0018(10) -0.0071(10)
C50 0.0230(15) 0.0184(12) 0.0268(13) -0.0018(10) -0.0022(11) -0.0063(11)
C51 0.0285(16) 0.0254(13) 0.0222(12) -0.0067(10) 0.0020(11) -0.0087(12)
O52 0.0314(13) 0.0253(10) 0.0282(10) -0.0066(8) -0.0051(8) -0.0145(9)
C53 0.0209(15) 0.0266(13) 0.0289(13) -0.0031(10) -0.0033(11) -0.0104(12)
C54 0.0220(15) 0.0198(12) 0.0243(12) -0.0021(9) -0.0019(11) -0.0087(11)
C55 0.0159(14) 0.0218(12) 0.0185(11) -0.0003(9) -0.0028(10) -0.0072(11)
C56 0.0155(13) 0.0170(12) 0.0202(11) -0.0024(9) -0.0036(10) -0.0029(10)
N57 0.0159(12) 0.0237(11) 0.0225(10) -0.0006(8) -0.0033(9) -0.0079(9)
O58 0.0239(12) 0.0251(10) 0.0349(10) -0.0033(8) 0.0066(9) -0.0041(9)
O59 0.0384(14) 0.0265(10) 0.0297(10) -0.0010(8) 0.0020(9) -0.0201(10)
C60 0.0162(14) 0.0167(11) 0.0271(12) -0.0060(9) 0.0001(10) -0.0054(10)
C61 0.0122(13) 0.0146(11) 0.0276(12) -0.0017(9) -0.0029(10) -0.0013(10)
S62 0.0142(3) 0.0179(3) 0.0246(3) -0.0027(2) -0.0013(2) -0.0051(2)
O63 0.0210(11) 0.0259(10) 0.0325(10) -0.0073(8) -0.0030(8) -0.0071(9)
O64 0.0180(11) 0.0195(9) 0.0266(9) 0.0003(7) -0.0004(8) -0.0041(8)
O65 0.0227(11) 0.0195(9) 0.0390(11) 0.0010(8) -0.0004(9) -0.0049(8)
C66 0.0179(14) 0.0170(11) 0.0256(12) -0.0014(9) -0.0040(10) -0.0040(10)
C67 0.0220(16) 0.0290(14) 0.0269(13) -0.0031(11) -0.0029(11) -0.0037(12)
C68 0.0242(17) 0.0320(15) 0.0264(13) -0.0006(11) -0.0080(11) -0.0048(12)
C69 0.0188(16) 0.0218(13) 0.0346(14) 0.0007(11) -0.0080(12) -0.0040(11)
C70 0.0194(16) 0.0250(13) 0.0315(14) 0.0022(11) -0.0017(11) -0.0077(12)
C71 0.0219(15) 0.0208(12) 0.0257(12) -0.0010(10) -0.0030(11) -0.0064(11)
C72 0.0273(18) 0.0502(19) 0.0332(15) 0.0019(13) -0.0001(13) -0.0181(15)
C73 0.0260(19) 0.052(2) 0.052(2) 0.0101(16) -0.0004(15) -0.0204(16)
C74 0.0216(17) 0.0381(17) 0.056(2) 0.0091(15) -0.0102(15) -0.0135(14)
C75 0.0226(17) 0.0295(15) 0.0455(17) 0.0039(13) -0.0148(13) -0.0078(13)
S76 0.0140(3) 0.0284(3) 0.0223(3) -0.0066(2) -0.0027(2) -0.0052(3)
O77 0.0225(11) 0.0325(10) 0.0233(9) -0.0059(8) -0.0028(8) -0.0088(9)
O78 0.0260(12) 0.0316(11) 0.0334(10) -0.0058(9) -0.0067(9) 0.0027(9)
O79 0.0175(11) 0.0490(13) 0.0284(10) -0.0131(9) 0.0003(8) -0.0167(10)
C80 0.0111(13) 0.0295(14) 0.0218(11) -0.0026(10) -0.0002(9) -0.0059(11)
C81 0.0156(15) 0.0294(14) 0.0275(13) -0.0076(11) 0.0022(11) -0.0072(12)
C82 0.0157(15) 0.0458(18) 0.0301(14) -0.0129(12) -0.0021(11) -0.0082(13)
C83 0.0141(15) 0.056(2) 0.0253(13) -0.0059(13) 0.0054(11) -0.0078(14)
C84 0.0174(16) 0.0331(16) 0.0361(15) 0.0058(12) 0.0055(12) -0.0039(13)
C85 0.0175(15) 0.0272(14) 0.0346(14) -0.0022(11) 0.0020(11) -0.0073(12)
C86 0.0272(19) 0.0382(18) 0.058(2) 0.0114(16) 0.0064(16) -0.0111(15)
C87 0.030(2) 0.049(2) 0.063(2) 0.0219(19) 0.0113(18) -0.0026(17)
C88 0.028(2) 0.077(3) 0.0393(18) 0.0181(19) 0.0039(15) 0.0049(19)
C89 0.0226(18) 0.072(3) 0.0299(15) -0.0013(16) -0.0028(13) -0.0013(17)

loop_
_atom_type_symbol
_atom_type_scat_dispersion_real
_atom_type_scat_dispersion_imag
_atom_type_scat_Cromer_Mann_a1
_atom_type_scat_Cromer_Mann_b1
_atom_type_scat_Cromer_Mann_a2
_atom_type_scat_Cromer_Mann_b2
_atom_type_scat_Cromer_Mann_a3
_atom_type_scat_Cromer_Mann_b3
_atom_type_scat_Cromer_Mann_a4
_atom_type_scat_Cromer_Mann_b4
_atom_type_scat_Cromer_Mann_c
_atom_type_scat_source
C 0.0181 0.0091 2.3100 20.8439 1.0200 10.2075 1.5886 0.5687 0.8650 51.6512 0.2156 'International Tables Vol C 4.2.6.8 and 6.1.1.4'
H 0.0000 0.0000 0.4930 10.5109 0.3229 26.1257 0.1402 3.1424 0.0408 57.7998 0.0030 'International Tables Vol C 4.2.6.8 and 6.1.1.4'
Cl 0.3639 0.7018 11.4604 0.0104 7.1964 1.1662 6.2556 18.5194 1.6455 47.7784 -9.5574 'International Tables Vol C 4.2.6.8 and 6.1.1.4'
N 0.0311 0.0180 12.2126 0.0057 3.1322 9.8933 2.0125 28.9975 1.1663 0.5826 -11.5290 'International Tables Vol C 4.2.6.8 and 6.1.1.4'
O 0.0492 0.0322 3.0485 13.2771 2.2868 5.7011 1.5463 0.3239 0.8670 32.9089 0.2508 'International Tables Vol C 4.2.6.8 and 6.1.1.4'
S 0.3331 0.5567 6.9053 1.4679 5.2034 22.2151 1.4379 0.2536 1.5863 56.1720 0.8669 'International Tables Vol C 4.2.6.8 and 6.1.1.4'

loop_
_geom_angle_atom_site_label_1
_geom_angle_site_symmetry_1
_geom_angle_atom_site_label_2
_geom_angle_site_symmetry_2
_geom_angle_atom_site_label_3
_geom_angle_site_symmetry_3
_geom_angle
_geom_angle_publ_flag
Cl1 . C2 . C3 . 119.5(2) yes
Cl1 . C2 . C7 . 118.3(2) yes
C3 . C2 . C7 . 122.1(3) yes
C2 . C3 . C4 . 118.9(3) yes
C2 . C3 . H31 . 121.4 no
C4 . C3 . H31 . 119.8 no
C3 . C4 . C5 . 120.9(3) yes
C3 . C4 . H41 . 119.2 no
C5 . C4 . H41 . 119.8 no
C4 . C5 . C6 . 118.9(2) yes
C4 . C5 . C8 . 120.5(2) yes
C6 . C5 . C8 . 120.5(2) yes
C5 . C6 . C7 . 120.7(2) yes
C5 . C6 . H61 . 119.1 no
C7 . C6 . H61 . 120.2 no
C6 . C7 . C2 . 118.5(3) yes
C6 . C7 . H71 . 122.3 no
C2 . C7 . H71 . 119.2 no
C5 . C8 . C9 . 123.1(3) yes
C5 . C8 . C13 . 114.2(2) yes
C9 . C8 . C13 . 122.7(2) yes
C8 . C9 . C10 . 121.7(3) yes
C8 . C9 . C16 . 122.8(2) yes
C10 . C9 . C16 . 115.5(2) yes
C9 . C10 . C11 . 113.0(2) yes
C9 . C10 . H101 . 106.5 no
C11 . C10 . H101 . 107.8 no
C9 . C10 . H102 . 111.5 no
C11 . C10 . H102 . 109.7 no
H101 . C10 . H102 . 108.1 no
C10 . C11 . C12 . 111.9(2) yes
C10 . C11 . H111 . 108.3 no
C12 . C11 . H111 . 108.1 no
C10 . C11 . H112 . 109.6 no
C12 . C11 . H112 . 110.8 no
H111 . C11 . H112 . 108.0 no
C11 . C12 . C13 . 107.6(2) yes
C11 . C12 . C14 . 110.0(2) yes
C13 . C12 . C14 . 109.5(2) yes
C11 . C12 . C15 . 110.8(2) yes
C13 . C12 . C15 . 110.4(2) yes
C14 . C12 . C15 . 108.5(3) yes
C12 . C13 . C8 . 115.0(2) yes
C12 . C13 . H131 . 109.6 no
C8 . C13 . H131 . 106.9 no
C12 . C13 . H132 . 108.8 no
C8 . C13 . H132 . 106.9 no
H131 . C13 . H132 . 109.4 no
C12 . C14 . H141 . 113.8 no
C12 . C14 . H142 . 107.8 no
H141 . C14 . H142 . 103.9 no
C12 . C14 . H143 . 113.9 no
H141 . C14 . H143 . 110.1 no
H142 . C14 . H143 . 106.6 no
C12 . C15 . H151 . 108.7 no
C12 . C15 . H152 . 109.5 no
H151 . C15 . H152 . 110.8 no
C12 . C15 . H153 . 107.0 no
H151 . C15 . H153 . 111.7 no
H152 . C15 . H153 . 109.0 no
C9 . C16 . N17 . 112.3(2) yes
C9 . C16 . H162 . 110.5 no
N17 . C16 . H162 . 109.8 no
C9 . C16 . H161 . 108.7 no
N17 . C16 . H161 . 105.7 no
H162 . C16 . H161 . 109.6 no
C16 . N17 . C18 . 112.25(19) yes
C16 . N17 . C22 . 110.5(2) yes
C18 . N17 . C22 . 108.0(2) yes
C16 . N17 . H171 . 108.5(13) no
C18 . N17 . H171 . 108.1(13) no
C22 . N17 . H171 . 109.5(13) no
N17 . C18 . C19 . 110.3(2) yes
N17 . C18 . H181 . 108.5 no
C19 . C18 . H181 . 110.4 no
N17 . C18 . H182 . 107.6 no
C19 . C18 . H182 . 111.1 no
H181 . C18 . H182 . 108.9 no
C18 . C19 . N20 . 113.0(2) yes
C18 . C19 . H191 . 109.8 no
N20 . C19 . H191 . 108.6 no
C18 . C19 . H192 . 107.9 no
N20 . C19 . H192 . 108.3 no
H191 . C19 . H192 . 109.2 no
C19 . N20 . C21 . 116.9(2) yes
C19 . N20 . C23 . 115.7(2) yes
C21 . N20 . C23 . 116.3(2) yes
N20 . C21 . C22 . 112.4(2) yes
N20 . C21 . H211 . 109.2 no
C22 . C21 . H211 . 110.6 no
N20 . C21 . H212 . 106.1 no
C22 . C21 . H212 . 108.0 no
H211 . C21 . H212 . 110.3 no
C21 . C22 . N17 . 111.7(2) yes
C21 . C22 . H221 . 107.8 no
N17 . C22 . H221 . 110.4 no
C21 . C22 . H222 . 108.5 no
N17 . C22 . H222 . 109.3 no
H221 . C22 . H222 . 109.1 no
N20 . C23 . C24 . 120.7(2) yes
N20 . C23 . C61 . 121.3(2) yes
C24 . C23 . C61 . 118.0(2) yes
C23 . C24 . C25 . 120.7(2) yes
C23 . C24 . H241 . 119.4 no
C25 . C24 . H241 . 119.9 no
C24 . C25 . O26 . 121.1(2) yes
C24 . C25 . C36 . 122.1(3) yes
O26 . C25 . C36 . 116.6(2) yes
C25 . O26 . C27 . 118.6(2) yes
O26 . C27 . C28 . 118.7(2) yes
O26 . C27 . C35 . 119.0(2) yes
C28 . C27 . C35 . 122.2(2) yes
C27 . C28 . C29 . 117.6(2) yes
C27 . C28 . H281 . 119.9 no
C29 . C28 . H281 . 122.4 no
C28 . C29 . C30 . 117.9(2) yes
C28 . C29 . C33 . 136.7(3) yes
C30 . C29 . C33 . 105.4(2) yes
C29 . C30 . N31 . 110.0(2) yes
C29 . C30 . N34 . 122.6(2) yes
N31 . C30 . N34 . 127.3(3) yes
C30 . N31 . C32 . 107.0(2) yes
C30 . N31 . H311 . 125.7(12) no
C32 . N31 . H311 . 127.2(12) no
N31 . C32 . C33 . 110.7(2) yes
N31 . C32 . H321 . 124.5 no
C33 . C32 . H321 . 124.8 no
C29 . C33 . C32 . 106.8(2) yes
C29 . C33 . H331 . 126.3 no
C32 . C33 . H331 . 126.9 no
C30 . N34 . C35 . 119.4(2) yes
C30 . N34 . H341 . 121.3(12) no
C35 . N34 . H341 . 119.3(12) no
C27 . C35 . N34 . 120.1(2) yes
C27 . C35 . H351 . 119.7 no
N34 . C35 . H351 . 120.2 no
C25 . C36 . C37 . 126.6(3) yes
C25 . C36 . C60 . 116.2(2) yes
C37 . C36 . C60 . 117.1(2) yes
C36 . C37 . O38 . 120.6(3) yes
C36 . C37 . N39 . 118.5(2) yes
O38 . C37 . N39 . 120.9(2) yes
C37 . N39 . S40 . 122.45(19) yes
C37 . N39 . H391 . 121.0(12) no
S40 . N39 . H391 . 116.4(12) no
N39 . S40 . O41 . 103.36(12) yes
N39 . S40 . O42 . 108.99(12) yes
O41 . S40 . O42 . 120.06(12) yes
N39 . S40 . C43 . 107.27(12) yes
O41 . S40 . C43 . 108.56(13) yes
O42 . S40 . C43 . 107.94(12) yes
S40 . C43 . C44 . 119.9(2) yes
S40 . C43 . C56 . 119.3(2) yes
C44 . C43 . C56 . 120.6(2) yes
C43 . C44 . C45 . 120.1(3) yes
C43 . C44 . H441 . 121.6 no
C45 . C44 . H441 . 118.2 no
C44 . C45 . C46 . 122.0(3) yes
C44 . C45 . H451 . 118.9 no
C46 . C45 . H451 . 119.1 no
C45 . C46 . N47 . 120.2(2) yes
C45 . C46 . C55 . 115.5(2) yes
N47 . C46 . C55 . 124.3(3) yes
C46 . N47 . C48 . 124.2(2) yes
C46 . N47 . H471 . 117.5(12) no
C48 . N47 . H471 . 118.3(12) no
N47 . C48 . C49 . 112.9(2) yes
N47 . C48 . H482 . 107.7 no
C49 . C48 . H482 . 109.1 no
N47 . C48 . H481 . 110.3 no
C49 . C48 . H481 . 108.7 no
H482 . C48 . H481 . 108.0 no
C48 . C49 . C50 . 111.1(2) yes
C48 . C49 . C54 . 111.0(2) yes
C50 . C49 . C54 . 109.4(2) yes
C48 . C49 . H491 . 108.2 no
C50 . C49 . H491 . 109.2 no
C54 . C49 . H491 . 107.9 no
C49 . C50 . C51 . 110.1(2) yes
C49 . C50 . H501 . 111.9 no
C51 . C50 . H501 . 109.6 no
C49 . C50 . H502 . 108.7 no
C51 . C50 . H502 . 109.0 no
H501 . C50 . H502 . 107.4 no
C50 . C51 . O52 . 110.6(2) yes
C50 . C51 . H511 . 107.7 no
O52 . C51 . H511 . 110.0 no
C50 . C51 . H512 . 109.0 no
O52 . C51 . H512 . 109.2 no
H511 . C51 . H512 . 110.4 no
C51 . O52 . C53 . 111.0(2) yes
O52 . C53 . C54 . 112.4(3) yes
O52 . C53 . H531 . 109.3 no
C54 . C53 . H531 . 106.3 no
O52 . C53 . H532 . 107.0 no
C54 . C53 . H532 . 110.7 no
H531 . C53 . H532 . 111.2 no
C49 . C54 . C53 . 111.0(2) yes
C49 . C54 . H541 . 108.3 no
C53 . C54 . H541 . 112.1 no
C49 . C54 . H542 . 106.9 no
C53 . C54 . H542 . 108.5 no
H541 . C54 . H542 . 109.9 no
C46 . C55 . C56 . 122.6(2) yes
C46 . C55 . N57 . 121.7(2) yes
C56 . C55 . N57 . 115.6(2) yes
C55 . C56 . C43 . 119.0(2) yes
C55 . C56 . H561 . 119.8 no
C43 . C56 . H561 . 121.1 no
C55 . N57 . O58 . 119.3(2) yes
C55 . N57 . O59 . 118.9(2) yes
O58 . N57 . O59 . 121.8(2) yes
C36 . C60 . C61 . 123.0(2) yes
C36 . C60 . H601 . 119.9 no
C61 . C60 . H601 . 117.1 no
C23 . C61 . C60 . 120.0(2) yes
C23 . C61 . H611 . 119.9 no
C60 . C61 . H611 . 120.1 no
O63 . S62 . O64 . 113.09(13) yes
O63 . S62 . O65 . 114.75(12) yes
O64 . S62 . O65 . 111.04(12) yes
O63 . S62 . C66 . 106.68(13) yes
O64 . S62 . C66 . 104.22(12) yes
O65 . S62 . C66 . 106.14(13) yes
S62 . C66 . C67 . 119.0(2) yes
S62 . C66 . C71 . 119.6(2) yes
C67 . C66 . C71 . 121.3(3) yes
C66 . C67 . C68 . 119.3(3) yes
C66 . C67 . H671 . 121.6 no
C68 . C67 . H671 . 119.1 no
C67 . C68 . C69 . 121.0(3) yes
C67 . C68 . H681 . 119.1 no
C69 . C68 . H681 . 119.9 no
C68 . C69 . C70 . 119.4(3) yes
C68 . C69 . C75 . 122.2(3) yes
C70 . C69 . C75 . 118.4(3) yes
C69 . C70 . C71 . 118.5(3) yes
C69 . C70 . C72 . 119.3(3) yes
C71 . C70 . C72 . 122.2(3) yes
C70 . C71 . C66 . 120.4(3) yes
C70 . C71 . H711 . 120.5 no
C66 . C71 . H711 . 119.1 no
C70 . C72 . C73 . 120.3(3) yes
C70 . C72 . H721 . 120.9 no
C73 . C72 . H721 . 118.8 no
C72 . C73 . C74 . 120.1(4) yes
C72 . C73 . H731 . 120.3 no
C74 . C73 . H731 . 119.6 no
C73 . C74 . C75 . 120.7(3) yes
C73 . C74 . H741 . 120.7 no
C75 . C74 . H741 . 118.6 no
C69 . C75 . C74 . 121.1(3) yes
C69 . C75 . H751 . 119.6 no
C74 . C75 . H751 . 119.3 no
O77 . S76 . O78 . 113.04(13) yes
O77 . S76 . O79 . 111.31(12) yes
O78 . S76 . O79 . 113.22(15) yes
O77 . S76 . C80 . 105.81(13) yes
O78 . S76 . C80 . 107.57(14) yes
O79 . S76 . C80 . 105.23(13) yes
S76 . C80 . C81 . 120.3(2) yes
S76 . C80 . C85 . 118.0(2) yes
C81 . C80 . C85 . 121.5(3) yes
C80 . C81 . C82 . 119.7(3) yes
C80 . C81 . H811 . 120.2 no
C82 . C81 . H811 . 120.1 no
C81 . C82 . C83 . 120.5(3) yes
C81 . C82 . H821 . 119.0 no
C83 . C82 . H821 . 120.5 no
C82 . C83 . C84 . 119.9(3) yes
C82 . C83 . C89 . 122.2(3) yes
C84 . C83 . C89 . 117.9(4) yes
C83 . C84 . C85 . 118.6(3) yes
C83 . C84 . C86 . 119.8(3) yes
C85 . C84 . C86 . 121.4(3) yes
C84 . C85 . C80 . 119.6(3) yes
C84 . C85 . H851 . 119.0 no
C80 . C85 . H851 . 121.5 no
C84 . C86 . C87 . 120.6(4) yes
C84 . C86 . H861 . 119.6 no
C87 . C86 . H861 . 119.8 no
C86 . C87 . C88 . 119.8(4) yes
C86 . C87 . H871 . 119.0 no
C88 . C87 . H871 . 121.2 no
C87 . C88 . C89 . 121.9(4) yes
C87 . C88 . H881 . 119.2 no
C89 . C88 . H881 . 118.9 no
C83 . C89 . C88 . 119.9(4) yes
C83 . C89 . H891 . 117.9 no
C88 . C89 . H891 . 122.1 no
N90 . C91 . C92 . 178.6(9) yes

loop_
_geom_bond_atom_site_label_1
_geom_bond_site_symmetry_1
_geom_bond_atom_site_label_2
_geom_bond_site_symmetry_2
_geom_bond_distance
_geom_bond_publ_flag
Cl1 . C2 . 1.753(3) yes
C2 . C3 . 1.379(5) yes
C2 . C7 . 1.383(4) yes
C3 . C4 . 1.386(4) yes
C3 . H31 . 0.927 no
C4 . C5 . 1.401(4) yes
C4 . H41 . 0.924 no
C5 . C6 . 1.391(4) yes
C5 . C8 . 1.494(4) yes
C6 . C7 . 1.402(4) yes
C6 . H61 . 0.922 no
C7 . H71 . 0.920 no
C8 . C9 . 1.336(4) yes
C8 . C13 . 1.506(4) yes
C9 . C10 . 1.523(4) yes
C9 . C16 . 1.503(4) yes
C10 . C11 . 1.517(4) yes
C10 . H101 . 0.988 no
C10 . H102 . 0.981 no
C11 . C12 . 1.532(4) yes
C11 . H111 . 0.978 no
C11 . H112 . 0.978 no
C12 . C13 . 1.542(4) yes
C12 . C14 . 1.525(4) yes
C12 . C15 . 1.528(4) yes
C13 . H131 . 0.988 no
C13 . H132 . 0.978 no
C14 . H141 . 0.975 no
C14 . H142 . 0.972 no
C14 . H143 . 0.950 no
C15 . H151 . 0.958 no
C15 . H152 . 0.976 no
C15 . H153 . 0.957 no
C16 . N17 . 1.519(3) yes
C16 . H162 . 0.967 no
C16 . H161 . 0.956 no
N17 . C18 . 1.499(3) yes
N17 . C22 . 1.484(4) yes
N17 . H171 . 0.898(17) no
C18 . C19 . 1.523(4) yes
C18 . H181 . 0.952 no
C18 . H182 . 0.968 no
C19 . N20 . 1.465(4) yes
C19 . H191 . 0.967 no
C19 . H192 . 0.985 no
N20 . C21 . 1.466(3) yes
N20 . C23 . 1.398(3) yes
C21 . C22 . 1.525(3) yes
C21 . H211 . 0.987 no
C21 . H212 . 0.991 no
C22 . H221 . 0.959 no
C22 . H222 . 0.987 no
C23 . C24 . 1.406(4) yes
C23 . C61 . 1.405(4) yes
C24 . C25 . 1.382(4) yes
C24 . H241 . 0.951 no
C25 . O26 . 1.386(3) yes
C25 . C36 . 1.407(3) yes
O26 . C27 . 1.389(3) yes
C27 . C28 . 1.386(4) yes
C27 . C35 . 1.379(4) yes
C28 . C29 . 1.398(4) yes
C28 . H281 . 0.922 no
C29 . C30 . 1.415(4) yes
C29 . C33 . 1.432(3) yes
C30 . N31 . 1.349(3) yes
C30 . N34 . 1.344(3) yes
N31 . C32 . 1.390(4) yes
N31 . H311 . 0.857(17) no
C32 . C33 . 1.357(4) yes
C32 . H321 . 0.926 no
C33 . H331 . 0.945 no
N34 . C35 . 1.350(3) yes
N34 . H341 . 0.861(17) no
C35 . H351 . 0.918 no
C36 . C37 . 1.496(3) yes
C36 . C60 . 1.393(4) yes
C37 . O38 . 1.224(3) yes
C37 . N39 . 1.367(4) yes
N39 . S40 . 1.664(2) yes
N39 . H391 . 0.852(17) no
S40 . O41 . 1.425(2) yes
S40 . O42 . 1.429(2) yes
S40 . C43 . 1.753(3) yes
C43 . C44 . 1.402(4) yes
C43 . C56 . 1.375(4) yes
C44 . C45 . 1.376(4) yes
C44 . H441 . 0.947 no
C45 . C46 . 1.423(4) yes
C45 . H451 . 0.915 no
C46 . N47 . 1.345(3) yes
C46 . C55 . 1.422(4) yes
N47 . C48 . 1.458(4) yes
N47 . H471 . 0.848(17) no
C48 . C49 . 1.530(4) yes
C48 . H482 . 0.957 no
C48 . H481 . 0.959 no
C49 . C50 . 1.525(4) yes
C49 . C54 . 1.528(4) yes
C49 . H491 . 0.979 no
C50 . C51 . 1.516(4) yes
C50 . H501 . 0.987 no
C50 . H502 . 0.956 no
C51 . O52 . 1.442(4) yes
C51 . H511 . 0.976 no
C51 . H512 . 0.984 no
O52 . C53 . 1.425(4) yes
C53 . C54 . 1.522(4) yes
C53 . H531 . 0.999 no
C53 . H532 . 0.964 no
C54 . H541 . 0.969 no
C54 . H542 . 0.976 no
C55 . C56 . 1.399(4) yes
C55 . N57 . 1.451(3) yes
C56 . H561 . 0.924 no
N57 . O58 . 1.222(3) yes
N57 . O59 . 1.242(3) yes
C60 . C61 . 1.385(4) yes
C60 . H601 . 0.943 no
C61 . H611 . 0.933 no
S62 . O63 . 1.432(2) yes
S62 . O64 . 1.475(2) yes
S62 . O65 . 1.465(2) yes
S62 . C66 . 1.773(3) yes
C66 . C67 . 1.421(4) yes
C66 . C71 . 1.361(4) yes
C67 . C68 . 1.372(5) yes
C67 . H671 . 0.920 no
C68 . C69 . 1.415(4) yes
C68 . H681 . 0.927 no
C69 . C70 . 1.424(4) yes
C69 . C75 . 1.417(4) yes
C70 . C71 . 1.424(4) yes
C70 . C72 . 1.414(5) yes
C71 . H711 . 0.922 no
C72 . C73 . 1.380(5) yes
C72 . H721 . 0.935 no
C73 . C74 . 1.404(6) yes
C73 . H731 . 0.935 no
C74 . C75 . 1.358(5) yes
C74 . H741 . 0.955 no
C75 . H751 . 0.961 no
S76 . O77 . 1.467(2) yes
S76 . O78 . 1.447(2) yes
S76 . O79 . 1.457(2) yes
S76 . C80 . 1.778(3) yes
C80 . C81 . 1.409(4) yes
C80 . C85 . 1.370(4) yes
C81 . C82 . 1.373(4) yes
C81 . H811 . 0.962 no
C82 . C83 . 1.398(5) yes
C82 . H821 . 0.967 no
C83 . C84 . 1.428(5) yes
C83 . C89 . 1.434(5) yes
C84 . C85 . 1.421(5) yes
C84 . C86 . 1.416(5) yes
C85 . H851 . 0.950 no
C86 . C87 . 1.365(6) yes
C86 . H861 . 0.937 no
C87 . C88 . 1.405(8) yes
C87 . H871 . 0.956 no
C88 . C89 . 1.363(7) yes
C88 . H881 . 0.938 no
C89 . H891 . 0.970 no
N90 . C91 . 1.120(12) yes
C91 . C92 . 1.439(10) yes

loop_
_geom_hbond_atom_site_label_D
_geom_hbond_site_symmetry_D
_geom_hbond_atom_site_label_H
_geom_hbond_site_symmetry_H
_geom_hbond_atom_site_label_A
_geom_hbond_site_symmetry_A
_geom_hbond_angle_DHA
_geom_hbond_distance_DH
_geom_hbond_distance_HA
_geom_hbond_distance_DA
_geom_hbond_publ_flag
C6 . H61 . O52 1_666 152 0.92 2.49 3.335(5) yes
C33 . H331 . O38 1_565 146 0.94 2.44 3.270(5) yes
N31 . H311 . O65 1_465 154(2) 0.857(17) 1.973(19) 2.767(5) yes
N34 . H341 . O64 1_465 165(3) 0.861(17) 1.787(19) 2.628(5) yes
C48 . H481 . O41 1_545 150 0.96 2.57 3.432(5) yes
N47 . H471 . O59 . 130.6(16) 0.848(17) 2.002(18) 2.634(5) yes
C56 . H561 . O78 1_455 156 0.92 2.42 3.287(5) yes
N39 . H391 . O79 1_455 160.4(18) 0.852(17) 2.062(18) 2.879(5) yes
C19 . H191 . O78 . 164 0.97 2.41 3.347(5) yes
N17 . H171 . O77 . 160.9(19) 0.898(17) 1.891(18) 2.755(5) yes
C4 . H41 . O63 . 132 0.92 2.43 3.123(5) yes
C85 . H851 . O59 1_665 155 0.95 2.54 3.428(5) yes
